data_4350097
loop_
_publ_author_name
'Kani\<zaj, Lidija'
'Andro\<s Dubraja, Lidija'
'Tori\'c, Filip'
'Paji\'c, Damir'
'Mol\<canov, Kre\<simir'
'Wenger, Emmanuel'
'Juri\'c, Marijana'

_publ_section_title
;
 Dimensionality controlled by light exposure: 1D versus 3D oxalate-bridged
 [CuFe] coordination polymers based on an [Fe(C2O4)3]3&#x2212;
 metallotecton
;
_journal_issue 11
_journal_name_full 'Inorganic Chemistry Frontiers'
_journal_page_first 3327
_journal_paper_doi 10.1039/C9QI00926D
_journal_volume 6
_journal_year 2019
_chemical_formula_sum 'C28 H22 Cu2 Fe N5 O17'
_chemical_formula_weight 883.43
_space_group_crystal_system triclinic
_space_group_IT_number 2
_space_group_name_Hall '-P 1'
_space_group_name_H-M_alt 'P -1'
_atom_sites_solution_hydrogens mixed
_audit_creation_method SHELXL-2017/1
_audit_update_record
;
2019-07-11 deposited with the CCDC.	2019-09-25 downloaded from the CCDC.
;
_cell_angle_alpha 80.536(5)
_cell_angle_beta 88.690(5)
_cell_angle_gamma 81.763(5)
_cell_formula_units_Z 2
_cell_length_a 7.881(5)
_cell_length_b 9.879(5)
_cell_length_c 21.399(5)
_cell_measurement_reflns_used 5762
_cell_measurement_temperature 293(2)
_cell_measurement_theta_max 75.6320
_cell_measurement_theta_min 4.1910
_cell_volume 1626.4(14)
_computing_structure_refinement 'SHELXL-2017/1 (Sheldrick, 2017)'
_diffrn_ambient_temperature 293(2)
_diffrn_detector 'CCD plate'
_diffrn_detector_area_resol_mean 10.4323
_diffrn_detector_type Ruby
_diffrn_measured_fraction_theta_full 0.999
_diffrn_measured_fraction_theta_max 0.987
_diffrn_measurement_device 'four-circle diffractometer'
_diffrn_measurement_device_type 'Xcalibur, Ruby, Nova'
_diffrn_radiation_monochromator mirror
_diffrn_radiation_probe x-ray
_diffrn_radiation_type CuK\a
_diffrn_radiation_wavelength 1.54184
_diffrn_reflns_av_R_equivalents 0.0560
_diffrn_reflns_av_unetI/netI 0.0610
_diffrn_reflns_Laue_measured_fraction_full 0.999
_diffrn_reflns_Laue_measured_fraction_max 0.987
_diffrn_reflns_limit_h_max 9
_diffrn_reflns_limit_h_min -8
_diffrn_reflns_limit_k_max 12
_diffrn_reflns_limit_k_min -12
_diffrn_reflns_limit_l_max 26
_diffrn_reflns_limit_l_min -24
_diffrn_reflns_number 15164
_diffrn_reflns_point_group_measured_fraction_full 0.999
_diffrn_reflns_point_group_measured_fraction_max 0.987
_diffrn_reflns_theta_full 67.684
_diffrn_reflns_theta_max 76.375
_diffrn_reflns_theta_min 4.189
_diffrn_source 'micro-focus sealed X-ray tube'
_diffrn_source_type 'Nova (Cu) X-ray Source'
_exptl_absorpt_coefficient_mu 5.842
_exptl_absorpt_correction_T_max 1.00000
_exptl_absorpt_correction_T_min 0.34146
_exptl_absorpt_correction_type multi-scan
_exptl_absorpt_process_details
;
CrysAlisPro 1.171.38.43 (Rigaku Oxford Diffraction, 2015)
Empirical absorption correction using spherical harmonics,
 implemented in SCALE3 ABSPACK scaling algorithm.
;
_exptl_crystal_density_diffrn 1.804
_exptl_crystal_description prism
_exptl_crystal_F_000 890
_exptl_crystal_size_max 0.2
_exptl_crystal_size_mid 0.1
_exptl_crystal_size_min 0.05
_refine_diff_density_max 1.143
_refine_diff_density_min -0.585
_refine_diff_density_rms 0.113
_refine_ls_extinction_method none
_refine_ls_goodness_of_fit_ref 1.035
_refine_ls_hydrogen_treatment mixed
_refine_ls_matrix_type full
_refine_ls_number_parameters 496
_refine_ls_number_reflns 6714
_refine_ls_number_restraints 26
_refine_ls_restrained_S_all 1.037
_refine_ls_R_factor_all 0.0771
_refine_ls_R_factor_gt 0.0669
_refine_ls_shift/su_max 0.004
_refine_ls_shift/su_mean 0.000
_refine_ls_structure_factor_coef Fsqd
_refine_ls_weighting_details 'w=1/[\s^2^(Fo^2^)+(0.1279P)^2^] where P=(Fo^2^+2Fc^2^)/3'
_refine_ls_weighting_scheme calc
_refine_ls_wR_factor_gt 0.1845
_refine_ls_wR_factor_ref 0.1997
_reflns_Friedel_coverage 0.000
_reflns_number_gt 5344
_reflns_number_total 6714
_reflns_threshold_expression 'I > 2\s(I)'
_cod_data_source_file c9qi00926d2.cif
_cod_data_source_block shelx
_cod_database_code 4350097
_shelx_shelxl_version_number 2017/1
_shelx_space_group_comment
;
The symmetry employed for this shelxl refinement is uniquely defined
by the following loop, which should always be used as a source of
symmetry information in preference to the above space-group names.
They are only intended as comments.
;

loop_
_space_group_symop_operation_xyz
'x, y, z'
'-x, -y, -z'

loop_
_atom_site_label
_atom_site_type_symbol
_atom_site_fract_x
_atom_site_fract_y
_atom_site_fract_z
_atom_site_U_iso_or_equiv
_atom_site_adp_type
_atom_site_occupancy
_atom_site_site_symmetry_order
_atom_site_calc_flag
_atom_site_refinement_flags_posn
_atom_site_refinement_flags_adp
C1 C 0.1720(8) 0.3343(6) 0.4943(2) 0.0698(14) Uani 1 1 d . .
H1 H 0.154497 0.411402 0.514623 0.084 Uiso 1 1 calc R U
C2 C 0.1628(10) 0.3539(8) 0.4293(3) 0.0855(19) Uani 1 1 d . .
H2 H 0.139389 0.442477 0.405816 0.103 Uiso 1 1 calc R U
C3 C 0.1892(11) 0.2394(9) 0.4000(3) 0.089(2) Uani 1 1 d . .
H3 H 0.182698 0.250065 0.356123 0.107 Uiso 1 1 calc R U
C4 C 0.2253(9) 0.1087(8) 0.4350(3) 0.0767(16) Uani 1 1 d . .
H4 H 0.245826 0.030921 0.415122 0.092 Uiso 1 1 calc R U
C5 C 0.2302(7) 0.0957(6) 0.5009(2) 0.0580(11) Uani 1 1 d . .
C6 C 0.2642(6) -0.0380(5) 0.5443(2) 0.0553(10) Uani 1 1 d . .
C7 C 0.2880(10) -0.1668(7) 0.5249(3) 0.0786(17) Uani 1 1 d . .
H7 H 0.283434 -0.173277 0.482135 0.094 Uiso 1 1 calc R U
C8 C 0.3184(10) -0.2849(7) 0.5696(4) 0.0855(19) Uani 1 1 d . .
H8 H 0.334879 -0.371843 0.557251 0.103 Uiso 1 1 calc R U
C9 C 0.3241(10) -0.2732(6) 0.6326(3) 0.0784(17) Uani 1 1 d . .
H9 H 0.343513 -0.351513 0.663620 0.094 Uiso 1 1 calc R U
C10 C 0.3001(8) -0.1416(6) 0.6485(2) 0.0660(13) Uani 1 1 d . .
H10 H 0.306037 -0.132437 0.690972 0.079 Uiso 1 1 calc R U
C11 C 0.0139(9) 0.7213(7) 0.7815(5) 0.092(2) Uani 1 1 d . .
H11 H -0.000641 0.704360 0.740629 0.110 Uiso 1 1 calc R U
C12 C -0.0257(11) 0.8562(9) 0.7948(6) 0.121(4) Uani 1 1 d . .
H12 H -0.063911 0.930104 0.763125 0.145 Uiso 1 1 calc R U
C13 C -0.0065(11) 0.8757(10) 0.8556(7) 0.134(5) Uani 1 1 d . .
H13 H -0.032530 0.964475 0.865596 0.161 Uiso 1 1 calc R U
C14 C 0.0515(10) 0.7651(10) 0.9036(5) 0.108(3) Uani 1 1 d . .
H14 H 0.060460 0.779001 0.945300 0.130 Uiso 1 1 calc R U
C15 C 0.0950(8) 0.6350(8) 0.8873(4) 0.085(2) Uani 1 1 d . .
C16 C 0.1778(8) 0.5168(8) 0.9301(3) 0.0745(16) Uani 1 1 d . .
C17 C 0.2286(12) 0.5110(11) 0.9939(4) 0.106(3) Uani 1 1 d . .
H17 H 0.200270 0.588816 1.013341 0.128 Uiso 1 1 calc R U
C18 C 0.3163(16) 0.3961(13) 1.0267(4) 0.121(3) Uani 1 1 d . .
H18 H 0.350241 0.394262 1.068162 0.145 Uiso 1 1 calc R U
C19 C 0.3546(13) 0.2828(12) 0.9983(4) 0.107(3) Uani 1 1 d . .
H19 H 0.414298 0.201561 1.020310 0.129 Uiso 1 1 calc R U
C20 C 0.3040(9) 0.2891(8) 0.9363(3) 0.0786(16) Uani 1 1 d . .
H20 H 0.331539 0.211252 0.916893 0.094 Uiso 1 1 calc R U
C21 C 0.1644(5) 0.3654(4) 0.69481(19) 0.0458(8) Uani 1 1 d . .
C22 C 0.2106(5) 0.2283(4) 0.74016(19) 0.0442(8) Uani 1 1 d . .
N1 N 0.2052(5) 0.2083(5) 0.52928(17) 0.0549(9) Uani 1 1 d . .
N2 N 0.2692(5) -0.0282(4) 0.60561(18) 0.0531(9) Uani 1 1 d . .
N3 N 0.0714(6) 0.6187(5) 0.8261(3) 0.0669(12) Uani 1 1 d . .
N4 N 0.2170(6) 0.4033(6) 0.9037(2) 0.0653(11) Uani 1 1 d . .
Cu1 Cu 0.22569(10) 0.16680(7) 0.62278(3) 0.0538(2) Uani 1 1 d . .
Cu2 Cu 0.15222(9) 0.42726(7) 0.81290(3) 0.0559(2) Uani 1 1 d . .
N5 N 0.4233(7) 0.9523(5) 0.8375(3) 0.0797(15) Uani 1 1 d D .
H5A H 0.331(6) 0.999(6) 0.815(3) 0.096 Uiso 1 1 d D U
H5B H 0.447(8) 0.865(4) 0.828(3) 0.096 Uiso 1 1 d D U
H5C H 0.406(8) 0.949(6) 0.8795(17) 0.096 Uiso 1 1 d D U
H5D H 0.515(6) 0.998(6) 0.826(3) 0.096 Uiso 1 1 d D U
O17 O 0.7855(9) 0.0106(7) 1.0448(3) 0.1059(17) Uani 1 1 d D .
H17A H 0.855(10) 0.070(10) 1.024(2) 0.159 Uiso 1 1 d D U
H17B H 0.705(6) 0.024(11) 1.0123(11) 0.159 Uiso 1 1 d D U
C23 C 0.5034(6) 0.5939(5) 0.8045(2) 0.0522(10) Uani 1 1 d . .
C24 C 0.6289(6) 0.6490(5) 0.7551(2) 0.0515(9) Uani 1 1 d . .
C25 C 0.8037(6) 0.2200(5) 0.6636(2) 0.0515(10) Uani 1 1 d . .
C26 C 0.6035(6) 0.2447(5) 0.6571(2) 0.0532(10) Uani 1 1 d . .
C27 C 0.7012(6) 0.1577(5) 0.8735(2) 0.0537(10) Uani 1 1 d . .
C28 C 0.8395(6) 0.2503(4) 0.8809(2) 0.0493(9) Uani 1 1 d . .
O1 O 0.1662(4) 0.3604(3) 0.63674(14) 0.0501(7) Uani 1 1 d . .
O2 O 0.2424(4) 0.1202(3) 0.71663(13) 0.0495(7) Uani 1 1 d . .
O3 O 0.2141(4) 0.2338(3) 0.79796(13) 0.0498(7) Uani 1 1 d . .
O4 O 0.1309(4) 0.4710(3) 0.72026(16) 0.0544(7) Uani 1 1 d . .
O5 O 0.4815(4) 0.4685(4) 0.80479(17) 0.0557(7) Uani 1 1 d . .
O6 O 0.7189(4) 0.5534(3) 0.72921(16) 0.0556(7) Uani 1 1 d . .
O7 O 0.4323(6) 0.6682(4) 0.8406(2) 0.0776(12) Uani 1 1 d . .
O8 O 0.6375(6) 0.7723(4) 0.7438(2) 0.0716(10) Uani 1 1 d . .
O9 O 0.8564(4) 0.2677(4) 0.71111(16) 0.0550(8) Uani 1 1 d . .
O10 O 0.5276(4) 0.3199(4) 0.69577(16) 0.0585(8) Uani 1 1 d . .
O11 O 0.8927(4) 0.1617(5) 0.62658(18) 0.0680(10) Uani 1 1 d . .
O12 O 0.5350(5) 0.1934(5) 0.61827(18) 0.0699(11) Uani 1 1 d . .
O13 O 0.6271(4) 0.1843(3) 0.81971(17) 0.0562(7) Uani 1 1 d . .
O14 O 0.8472(4) 0.3495(3) 0.83538(14) 0.0475(6) Uani 1 1 d . .
O15 O 0.6726(6) 0.0666(5) 0.9161(2) 0.0790(11) Uani 1 1 d D .
O16 O 0.9311(6) 0.2223(4) 0.92849(18) 0.0728(10) Uani 1 1 d D .
Fe1 Fe 0.67720(8) 0.36001(7) 0.76331(3) 0.04350(19) Uani 1 1 d . .

loop_
_atom_site_aniso_label
_atom_site_aniso_U_11
_atom_site_aniso_U_22
_atom_site_aniso_U_33
_atom_site_aniso_U_23
_atom_site_aniso_U_13
_atom_site_aniso_U_12
C1 0.088(4) 0.073(3) 0.042(2) -0.005(2) -0.008(2) 0.006(3)
C2 0.113(5) 0.091(4) 0.047(3) 0.005(3) -0.010(3) -0.014(4)
C3 0.123(6) 0.112(5) 0.034(2) -0.010(3) -0.007(3) -0.025(4)
C4 0.097(4) 0.100(4) 0.039(2) -0.025(3) 0.002(2) -0.017(3)
C5 0.061(3) 0.079(3) 0.037(2) -0.022(2) -0.0022(18) -0.007(2)
C6 0.060(2) 0.067(3) 0.043(2) -0.025(2) -0.0004(18) -0.003(2)
C7 0.103(4) 0.081(4) 0.060(3) -0.037(3) -0.002(3) -0.010(3)
C8 0.115(5) 0.064(3) 0.085(4) -0.041(3) -0.008(4) -0.002(3)
C9 0.103(5) 0.055(3) 0.076(4) -0.012(3) -0.014(3) -0.002(3)
C10 0.086(4) 0.065(3) 0.046(2) -0.017(2) -0.012(2) 0.005(2)
C11 0.069(3) 0.070(4) 0.141(7) -0.039(4) -0.024(4) 0.005(3)
C12 0.083(5) 0.081(5) 0.202(12) -0.052(6) -0.043(6) 0.020(4)
C13 0.080(5) 0.101(6) 0.241(14) -0.108(8) -0.010(6) 0.012(4)
C14 0.085(4) 0.107(6) 0.149(8) -0.087(6) 0.018(5) 0.002(4)
C15 0.060(3) 0.106(5) 0.114(5) -0.079(5) 0.029(3) -0.027(3)
C16 0.073(3) 0.099(4) 0.067(3) -0.047(3) 0.016(3) -0.028(3)
C17 0.114(6) 0.148(8) 0.085(5) -0.079(6) 0.026(4) -0.045(6)
C18 0.149(8) 0.166(10) 0.054(4) -0.024(5) -0.016(5) -0.037(7)
C19 0.120(6) 0.144(8) 0.057(4) -0.015(4) -0.013(4) -0.017(6)
C20 0.088(4) 0.103(5) 0.045(3) -0.009(3) -0.008(3) -0.017(3)
C21 0.0450(19) 0.053(2) 0.0383(19) -0.0124(16) -0.0048(15) 0.0010(16)
C22 0.0442(19) 0.052(2) 0.0360(18) -0.0124(15) -0.0057(15) 0.0023(15)
N1 0.061(2) 0.071(2) 0.0314(16) -0.0138(15) -0.0069(15) 0.0007(18)
N2 0.063(2) 0.058(2) 0.0399(18) -0.0205(15) -0.0058(16) 0.0029(16)
N3 0.056(2) 0.058(2) 0.094(3) -0.041(2) 0.000(2) -0.0002(18)
N4 0.065(2) 0.098(3) 0.044(2) -0.037(2) 0.0082(18) -0.023(2)
Cu1 0.0759(5) 0.0540(4) 0.0298(3) -0.0156(2) -0.0086(3) 0.0080(3)
Cu2 0.0677(4) 0.0564(4) 0.0463(4) -0.0259(3) -0.0061(3) 0.0030(3)
N5 0.082(3) 0.050(2) 0.108(4) -0.019(2) -0.023(3) -0.004(2)
O17 0.140(5) 0.101(4) 0.078(3) -0.019(3) -0.004(3) -0.018(4)
C23 0.045(2) 0.060(2) 0.055(2) -0.0222(19) -0.0018(18) -0.0009(17)
C24 0.055(2) 0.051(2) 0.047(2) -0.0082(17) -0.0116(18) -0.0007(17)
C25 0.046(2) 0.064(2) 0.047(2) -0.0251(19) -0.0033(17) 0.0019(18)
C26 0.050(2) 0.072(3) 0.041(2) -0.0253(19) -0.0032(17) 0.0006(19)
C27 0.055(2) 0.047(2) 0.059(3) -0.0141(19) -0.001(2) 0.0012(18)
C28 0.053(2) 0.052(2) 0.044(2) -0.0218(17) -0.0059(17) 0.0044(17)
O1 0.0625(17) 0.0501(15) 0.0350(14) -0.0088(11) -0.0080(12) 0.0043(13)
O2 0.0641(17) 0.0485(14) 0.0337(13) -0.0144(11) -0.0070(12) 0.0097(13)
O3 0.0649(17) 0.0526(15) 0.0319(13) -0.0146(11) -0.0036(12) 0.0009(13)
O4 0.0660(19) 0.0471(15) 0.0502(17) -0.0181(13) -0.0097(14) 0.0049(13)
O5 0.0483(15) 0.0587(17) 0.065(2) -0.0278(15) 0.0113(14) -0.0043(13)
O6 0.0614(18) 0.0569(17) 0.0463(16) -0.0087(13) 0.0044(13) -0.0006(14)
O7 0.082(2) 0.064(2) 0.097(3) -0.045(2) 0.032(2) -0.0121(19)
O8 0.081(2) 0.0590(19) 0.072(2) -0.0084(17) 0.0010(19) -0.0034(17)
O9 0.0430(14) 0.077(2) 0.0508(17) -0.0350(15) -0.0064(12) 0.0033(13)
O10 0.0421(14) 0.087(2) 0.0517(17) -0.0366(16) -0.0067(13) 0.0042(14)
O11 0.0523(17) 0.100(3) 0.061(2) -0.051(2) 0.0027(15) 0.0033(17)
O12 0.0547(18) 0.108(3) 0.056(2) -0.046(2) -0.0084(15) -0.0037(18)
O13 0.0569(17) 0.0547(16) 0.0603(19) -0.0181(14) -0.0078(14) -0.0078(13)
O14 0.0515(15) 0.0510(14) 0.0418(14) -0.0129(12) -0.0087(12) -0.0055(12)
O15 0.079(3) 0.073(2) 0.081(3) 0.006(2) -0.009(2) -0.014(2)
O16 0.089(3) 0.083(2) 0.0469(18) -0.0076(17) -0.0205(18) -0.017(2)
Fe1 0.0419(3) 0.0531(4) 0.0371(3) -0.0192(3) -0.0037(2) 0.0018(2)

loop_
_atom_type_symbol
_atom_type_description
_atom_type_scat_dispersion_real
_atom_type_scat_dispersion_imag
_atom_type_scat_source
C C 0.0181 0.0091 'International Tables Vol C Tables 4.2.6.8 and 6.1.1.4'
H H 0.0000 0.0000 'International Tables Vol C Tables 4.2.6.8 and 6.1.1.4'
N N 0.0311 0.0180 'International Tables Vol C Tables 4.2.6.8 and 6.1.1.4'
O O 0.0492 0.0322 'International Tables Vol C Tables 4.2.6.8 and 6.1.1.4'
Fe Fe -1.1336 3.1974 'International Tables Vol C Tables 4.2.6.8 and 6.1.1.4'
Cu Cu -1.9646 0.5888 'International Tables Vol C Tables 4.2.6.8 and 6.1.1.4'

loop_
_geom_angle_atom_site_label_1
_geom_angle_atom_site_label_2
_geom_angle_atom_site_label_3
_geom_angle
N1 C1 C2 122.3(6)
N1 C1 H1 118.8
C2 C1 H1 118.8
C3 C2 C1 118.1(6)
C3 C2 H2 120.9
C1 C2 H2 120.9
C2 C3 C4 120.7(5)
C2 C3 H3 119.7
C4 C3 H3 119.7
C3 C4 C5 118.4(6)
C3 C4 H4 120.8
C5 C4 H4 120.8
N1 C5 C4 120.7(5)
N1 C5 C6 115.0(4)
C4 C5 C6 124.3(5)
N2 C6 C7 120.5(5)
N2 C6 C5 115.2(4)
C7 C6 C5 124.4(5)
C8 C7 C6 119.5(5)
C8 C7 H7 120.3
C6 C7 H7 120.3
C9 C8 C7 119.4(5)
C9 C8 H8 120.3
C7 C8 H8 120.3
C8 C9 C10 118.1(6)
C8 C9 H9 120.9
C10 C9 H9 120.9
N2 C10 C9 122.4(5)
N2 C10 H10 118.8
C9 C10 H10 118.8
N3 C11 C12 120.6(9)
N3 C11 H11 119.7
C12 C11 H11 119.7
C13 C12 C11 117.7(10)
C13 C12 H12 121.2
C11 C12 H12 121.2
C12 C13 C14 121.6(7)
C12 C13 H13 119.2
C14 C13 H13 119.2
C15 C14 C13 118.2(9)
C15 C14 H14 120.9
C13 C14 H14 120.9
N3 C15 C14 118.7(9)
N3 C15 C16 117.6(5)
C14 C15 C16 123.6(7)
N4 C16 C17 118.2(8)
N4 C16 C15 113.7(5)
C17 C16 C15 128.0(7)
C18 C17 C16 121.5(8)
C18 C17 H17 119.3
C16 C17 H17 119.3
C17 C18 C19 118.9(7)
C17 C18 H18 120.6
C19 C18 H18 120.6
C18 C19 C20 119.3(9)
C18 C19 H19 120.3
C20 C19 H19 120.3
N4 C20 C19 121.9(8)
N4 C20 H20 119.1
C19 C20 H20 119.1
O4 C21 O1 126.9(4)
O4 C21 C22 115.7(4)
O1 C21 C22 117.3(4)
O2 C22 O3 125.0(4)
O2 C22 C21 117.7(4)
O3 C22 C21 117.3(4)
C1 N1 C5 119.8(4)
C1 N1 Cu1 126.1(4)
C5 N1 Cu1 114.1(3)
C10 N2 C6 120.1(4)
C10 N2 Cu1 126.2(3)
C6 N2 Cu1 113.7(3)
C11 N3 C15 123.2(6)
C11 N3 Cu2 125.1(5)
C15 N3 Cu2 111.6(5)
C16 N4 C20 120.3(5)
C16 N4 Cu2 114.5(5)
C20 N4 Cu2 125.0(4)
O1 Cu1 N1 95.84(15)
O1 Cu1 O2 85.43(12)
N1 Cu1 O2 178.24(16)
O1 Cu1 N2 175.80(14)
N1 Cu1 N2 82.04(17)
O2 Cu1 N2 96.61(14)
O4 Cu2 N3 94.30(19)
O4 Cu2 O3 84.36(12)
N3 Cu2 O3 175.37(16)
O4 Cu2 N4 167.94(18)
N3 Cu2 N4 82.6(2)
O3 Cu2 N4 99.61(18)
H5A N5 H5B 109.8(19)
H5A N5 H5C 111.2(19)
H5B N5 H5C 110.4(19)
H5A N5 H5D 107.9(19)
H5B N5 H5D 108.5(19)
H5C N5 H5D 108.8(19)
H17A O17 H17B 95(3)
O7 C23 O5 124.7(5)
O7 C23 C24 120.3(4)
O5 C23 C24 115.0(4)
O8 C24 O6 126.5(5)
O8 C24 C23 120.0(5)
O6 C24 C23 113.5(4)
O11 C25 O9 126.2(4)
O11 C25 C26 120.9(4)
O9 C25 C26 112.8(4)
O12 C26 O10 126.4(4)
O12 C26 C25 119.9(4)
O10 C26 C25 113.7(3)
O15 C27 O13 124.9(5)
O15 C27 C28 120.7(4)
O13 C27 C28 114.3(4)
O16 C28 O14 126.3(4)
O16 C28 C27 118.9(5)
O14 C28 C27 114.8(4)
C21 O1 Cu1 110.0(3)
C22 O2 Cu1 109.5(3)
C22 O3 Cu2 110.5(3)
C21 O4 Cu2 112.0(3)
C23 O5 Fe1 112.7(3)
C24 O6 Fe1 115.1(3)
C25 O9 Fe1 116.7(3)
C26 O10 Fe1 115.5(3)
C27 O13 Fe1 115.4(3)
C28 O14 Fe1 115.0(3)
O9 Fe1 O6 95.66(15)
O9 Fe1 O10 80.54(13)
O6 Fe1 O10 101.90(15)
O9 Fe1 O5 172.05(15)
O6 Fe1 O5 79.99(15)
O10 Fe1 O5 93.78(14)
O9 Fe1 O13 96.19(16)
O6 Fe1 O13 164.78(14)
O10 Fe1 O13 89.45(15)
O5 Fe1 O13 89.27(15)
O9 Fe1 O14 91.81(13)
O6 Fe1 O14 90.49(13)
O10 Fe1 O14 165.96(14)
O5 Fe1 O14 94.87(14)
O13 Fe1 O14 79.63(13)

loop_
_geom_bond_atom_site_label_1
_geom_bond_atom_site_label_2
_geom_bond_distance
C1 N1 1.337(7)
C1 C2 1.375(8)
C1 H1 0.9300
C2 C3 1.369(11)
C2 H2 0.9300
C3 C4 1.376(11)
C3 H3 0.9300
C4 C5 1.396(7)
C4 H4 0.9300
C5 N1 1.342(6)
C5 C6 1.478(8)
C6 N2 1.334(6)
C6 C7 1.389(7)
C7 C8 1.377(11)
C7 H7 0.9300
C8 C9 1.374(10)
C8 H8 0.9300
C9 C10 1.384(8)
C9 H9 0.9300
C10 N2 1.323(7)
C10 H10 0.9300
C11 N3 1.309(10)
C11 C12 1.398(10)
C11 H11 0.9300
C12 C13 1.363(17)
C12 H12 0.9300
C13 C14 1.402(17)
C13 H13 0.9300
C14 C15 1.381(9)
C14 H14 0.9300
C15 N3 1.365(9)
C15 C16 1.445(12)
C16 N4 1.331(8)
C16 C17 1.421(11)
C17 C18 1.339(15)
C17 H17 0.9300
C18 C19 1.353(15)
C18 H18 0.9300
C19 C20 1.383(9)
C19 H19 0.9300
C20 N4 1.332(9)
C20 H20 0.9300
C21 O4 1.247(5)
C21 O1 1.251(5)
C21 C22 1.534(6)
C22 O2 1.245(5)
C22 O3 1.248(5)
N1 Cu1 1.981(4)
N2 Cu1 2.001(4)
N3 Cu2 1.971(4)
N4 Cu2 1.988(4)
Cu1 O1 1.973(3)
Cu1 O2 1.988(3)
Cu2 O4 1.964(3)
Cu2 O3 1.980(3)
N5 H5A 0.91(4)
N5 H5B 0.91(4)
N5 H5C 0.90(4)
N5 H5D 0.92(4)
O17 H17A 0.917(18)
O17 H17B 0.930(19)
C23 O7 1.223(6)
C23 O5 1.275(6)
C23 C24 1.520(7)
C24 O8 1.214(6)
C24 O6 1.291(6)
C25 O11 1.209(6)
C25 O9 1.288(5)
C25 C26 1.567(6)
C26 O12 1.215(5)
C26 O10 1.283(5)
C27 O15 1.213(7)
C27 O13 1.274(6)
C27 C28 1.547(6)
C28 O16 1.232(6)
C28 O14 1.271(6)
O5 Fe1 2.023(3)
O6 Fe1 2.000(4)
O9 Fe1 1.992(3)
O10 Fe1 2.009(3)
O13 Fe1 2.028(4)
O14 Fe1 2.046(3)

loop_
_geom_torsion_atom_site_label_1
_geom_torsion_atom_site_label_2
_geom_torsion_atom_site_label_3
_geom_torsion_atom_site_label_4
_geom_torsion
N1 C1 C2 C3 -0.1(11)
C1 C2 C3 C4 -0.5(13)
C2 C3 C4 C5 1.5(12)
C3 C4 C5 N1 -1.9(10)
C3 C4 C5 C6 178.9(6)
N1 C5 C6 N2 -1.4(7)
C4 C5 C6 N2 177.9(5)
N1 C5 C6 C7 177.8(6)
C4 C5 C6 C7 -2.9(10)
N2 C6 C7 C8 -0.6(10)
C5 C6 C7 C8 -179.8(6)
C6 C7 C8 C9 0.2(12)
C7 C8 C9 C10 -0.5(12)
C8 C9 C10 N2 1.3(11)
N3 C11 C12 C13 -1.6(14)
C11 C12 C13 C14 0.2(15)
C12 C13 C14 C15 2.2(14)
C13 C14 C15 N3 -3.3(11)
C13 C14 C15 C16 171.4(7)
N3 C15 C16 N4 -1.7(8)
C14 C15 C16 N4 -176.4(6)
N3 C15 C16 C17 174.5(7)
C14 C15 C16 C17 -0.2(11)
N4 C16 C17 C18 1.2(13)
C15 C16 C17 C18 -174.9(9)
C16 C17 C18 C19 -1.0(16)
C17 C18 C19 C20 0.7(16)
C18 C19 C20 N4 -0.6(14)
O4 C21 C22 O2 178.9(4)
O1 C21 C22 O2 -1.9(6)
O4 C21 C22 O3 -1.3(6)
O1 C21 C22 O3 177.8(4)
C2 C1 N1 C5 -0.3(10)
C2 C1 N1 Cu1 178.9(5)
C4 C5 N1 C1 1.2(8)
C6 C5 N1 C1 -179.4(5)
C4 C5 N1 Cu1 -178.0(5)
C6 C5 N1 Cu1 1.4(6)
C9 C10 N2 C6 -1.7(9)
C9 C10 N2 Cu1 178.1(5)
C7 C6 N2 C10 1.3(8)
C5 C6 N2 C10 -179.4(5)
C7 C6 N2 Cu1 -178.5(5)
C5 C6 N2 Cu1 0.8(6)
C12 C11 N3 C15 0.5(11)
C12 C11 N3 Cu2 -174.1(6)
C14 C15 N3 C11 2.1(10)
C16 C15 N3 C11 -172.9(6)
C14 C15 N3 Cu2 177.3(5)
C16 C15 N3 Cu2 2.3(7)
C17 C16 N4 C20 -1.1(9)
C15 C16 N4 C20 175.5(6)
C17 C16 N4 Cu2 -176.4(5)
C15 C16 N4 Cu2 0.2(6)
C19 C20 N4 C16 0.9(11)
C19 C20 N4 Cu2 175.6(6)
O7 C23 C24 O8 -12.6(7)
O5 C23 C24 O8 167.8(4)
O7 C23 C24 O6 167.0(5)
O5 C23 C24 O6 -12.7(5)
O11 C25 C26 O12 7.2(9)
O9 C25 C26 O12 -172.8(5)
O11 C25 C26 O10 -173.3(5)
O9 C25 C26 O10 6.6(7)
O15 C27 C28 O16 6.6(7)
O13 C27 C28 O16 -172.0(4)
O15 C27 C28 O14 -174.1(5)
O13 C27 C28 O14 7.4(6)
O4 C21 O1 Cu1 -179.6(4)
C22 C21 O1 Cu1 1.4(5)
O3 C22 O2 Cu1 -178.5(4)
C21 C22 O2 Cu1 1.2(5)
O2 C22 O3 Cu2 -179.4(4)
C21 C22 O3 Cu2 0.9(5)
O1 C21 O4 Cu2 -178.1(4)
C22 C21 O4 Cu2 1.0(5)
O7 C23 O5 Fe1 -158.7(4)
C24 C23 O5 Fe1 21.0(5)
O8 C24 O6 Fe1 176.9(4)
C23 C24 O6 Fe1 -2.6(4)
O11 C25 O9 Fe1 179.6(5)
C26 C25 O9 Fe1 -0.4(6)
O12 C26 O10 Fe1 169.8(5)
C25 C26 O10 Fe1 -9.6(6)
O15 C27 O13 Fe1 171.4(4)
C28 C27 O13 Fe1 -10.2(5)
O16 C28 O14 Fe1 178.5(4)
C27 C28 O14 Fe1 -0.8(5)
